data_1546771
loop_
_publ_author_name
'Sonehara, Taro'
'Murakami, Shogo'
'Yamazaki, Sae'
'Kawatsura, Motoi'

_publ_section_title
;
 Iron-Catalyzed Intermolecular Hydrothiolation of Internal Alkynes with
 Thiosalicylic Acids, and Sequential Intramolecular Cyclization Reaction.
;
_journal_issue 16
_journal_name_full 'Organic letters'
_journal_page_first 4299
_journal_page_last 4302
_journal_paper_doi 10.1021/acs.orglett.7b01953
_journal_volume 19
_journal_year 2017
_chemical_formula_moiety 'C17 H13 F3 O2 S'
_chemical_formula_sum 'C17 H13 F3 O2 S'
_chemical_formula_weight 338.34
_space_group_IT_number 2
_symmetry_cell_setting triclinic
_symmetry_Int_Tables_number 2
_symmetry_space_group_name_Hall '-P 1'
_symmetry_space_group_name_H-M 'P -1'
_atom_sites_solution_hydrogens geom
_atom_sites_solution_primary direct
_atom_sites_solution_secondary difmap
_cell_angle_alpha 77.035(17)
_cell_angle_beta 85.51(3)
_cell_angle_gamma 89.77(3)
_cell_formula_units_Z 2
_cell_length_a 6.1950(19)
_cell_length_b 9.868(3)
_cell_length_c 13.376(4)
_cell_measurement_reflns_used 3495
_cell_measurement_temperature 173
_cell_measurement_theta_max 27.47
_cell_measurement_theta_min 3.30
_cell_volume 794.3(4)
_computing_cell_refinement CrystalClear
_computing_data_collection 'CrystalClear (Rigaku Inc., 2008)'
_computing_data_reduction CrystalClear
_computing_molecular_graphics 'CrystalStructure 4.0'
_computing_publication_material 'CrystalStructure 4.0 (Rigaku, 2010)'
_computing_structure_refinement 'SHELXL97 (Sheldrick, 2008)'
_computing_structure_solution 'SIR92 (Altomare, et al., 1994)'
_diffrn_ambient_temperature 173
_diffrn_detector_area_resol_mean 7.111
_diffrn_measured_fraction_theta_full 0.977
_diffrn_measured_fraction_theta_max 0.977
_diffrn_measurement_device_type 'Rigaku Saturn724'
_diffrn_measurement_method \w
_diffrn_radiation_type 'Mo K\a'
_diffrn_radiation_wavelength 0.71075
_diffrn_reflns_av_R_equivalents 0.0892
_diffrn_reflns_limit_h_max 8
_diffrn_reflns_limit_h_min -8
_diffrn_reflns_limit_k_max 12
_diffrn_reflns_limit_k_min -12
_diffrn_reflns_limit_l_max 17
_diffrn_reflns_limit_l_min -17
_diffrn_reflns_number 17677
_diffrn_reflns_theta_full 27.54
_diffrn_reflns_theta_max 27.54
_diffrn_standards_number 0
_exptl_absorpt_coefficient_mu 0.240
_exptl_absorpt_correction_type none
_exptl_crystal_colour colorless
_exptl_crystal_density_diffrn 1.415
_exptl_crystal_density_method 'not measured'
_exptl_crystal_description block
_exptl_crystal_F_000 348.00
_exptl_crystal_size_max 0.200
_exptl_crystal_size_mid 0.200
_exptl_crystal_size_min 0.100
_refine_diff_density_max 0.280
_refine_diff_density_min -0.310
_refine_ls_extinction_method none
_refine_ls_goodness_of_fit_ref 1.107
_refine_ls_hydrogen_treatment constr
_refine_ls_number_parameters 224
_refine_ls_number_reflns 3573
_refine_ls_number_restraints 3
_refine_ls_R_factor_gt 0.0484
_refine_ls_shift/su_max 0.002
_refine_ls_structure_factor_coef Fsqd
_refine_ls_weighting_details 'w = 1/[\s^2^(Fo^2^)+(0.0887P)^2^+0.0000P] where P=(Fo^2^+2Fc^2^)/3'
_refine_ls_weighting_scheme calc
_refine_ls_wR_factor_ref 0.1478
_reflns_number_gt 2781
_reflns_number_total 3573
_reflns_threshold_expression F^2^>2.0\s(F^2^)
_cod_data_source_file ol7b01953_si_002.cif
_cod_data_source_block 170207-C17H13F3O2S-173K-1
_cod_depositor_comments 'Adding full bibliography for 1546771.cif.'
_cod_database_code 1546771

loop_
_symmetry_equiv_pos_site_id
_symmetry_equiv_pos_as_xyz
1 +X,+Y,+Z
2 -X,-Y,-Z

loop_
_atom_site_label
_atom_site_type_symbol
_atom_site_fract_x
_atom_site_fract_y
_atom_site_fract_z
_atom_site_U_iso_or_equiv
_atom_site_adp_type
_atom_site_occupancy
_atom_site_symmetry_multiplicity
_atom_site_calc_flag
_atom_site_refinement_flags
S1 S -0.01362(7) 0.19139(4) 0.26746(3) 0.03939(18) Uani 1.0 2 d .
F1 F 0.4576(2) 0.14427(13) 0.18443(10) 0.0605(4) Uani 1.0 2 d .
F2 F 0.5126(2) 0.20207(13) 0.01989(11) 0.0640(4) Uani 1.0 2 d .
F3 F 0.2434(2) 0.07236(12) 0.08897(11) 0.0587(4) Uani 1.0 2 d .
O1 O -0.2856(3) 0.04737(16) 0.42522(13) 0.0725(6) Uani 1.0 2 d .
O2 O -0.3767(4) 0.1177(2) 0.57082(14) 0.0775(6) Uani 1.0 2 d .
C1 C -0.0663(4) 0.2155(3) 0.47140(14) 0.0504(5) Uani 1.0 2 d .
C2 C 0.0540(3) 0.2535(2) 0.37548(14) 0.0424(5) Uani 1.0 2 d .
C3 C 0.2328(4) 0.3413(3) 0.36622(16) 0.0627(7) Uani 1.0 2 d .
C4 C 0.2875(6) 0.3937(5) 0.4487(3) 0.1059(14) Uani 1.0 2 d .
C5 C 0.1682(6) 0.3569(5) 0.5424(3) 0.1125(15) Uani 1.0 2 d .
C6 C -0.0062(5) 0.2691(4) 0.55378(17) 0.0804(9) Uani 1.0 2 d .
C7 C -0.2523(4) 0.1191(2) 0.48618(16) 0.0556(6) Uani 1.0 2 d .
C8 C 0.0842(3) 0.33274(16) 0.16657(12) 0.0302(4) Uani 1.0 2 d .
C9 C 0.2293(3) 0.31186(17) 0.09294(13) 0.0342(4) Uani 1.0 2 d .
C10 C 0.3579(3) 0.18263(19) 0.09746(15) 0.0422(5) Uani 1.0 2 d .
C11 C -0.0136(3) 0.47087(16) 0.16426(12) 0.0302(4) Uani 1.0 2 d .
C12 C -0.2275(3) 0.48322(19) 0.20147(13) 0.0360(4) Uani 1.0 2 d .
C13 C -0.3118(3) 0.6124(2) 0.20452(14) 0.0406(4) Uani 1.0 2 d .
C14 C -0.1874(4) 0.73314(19) 0.17277(14) 0.0413(5) Uani 1.0 2 d .
C15 C 0.0246(4) 0.72107(19) 0.13364(16) 0.0447(5) Uani 1.0 2 d .
C16 C 0.1095(3) 0.59197(18) 0.12922(14) 0.0380(4) Uani 1.0 2 d .
C17 C -0.2782(5) 0.8720(3) 0.1820(3) 0.0618(7) Uani 1.0 2 d .
H1 H 0.3184 0.3657 0.3026 0.0752 Uiso 1.0 2 calc R
H2 H 0.4082 0.4554 0.4407 0.1271 Uiso 1.0 2 calc R
H3 H 0.2072 0.3926 0.5989 0.1349 Uiso 1.0 2 calc R
H4 H -0.0878 0.2439 0.6185 0.0964 Uiso 1.0 2 calc R
H5 H 0.2528 0.3846 0.0331 0.0410 Uiso 1.0 2 calc R
H6 H -0.3162 0.4023 0.2249 0.0431 Uiso 1.0 2 calc R
H7 H -0.4588 0.6186 0.2290 0.0488 Uiso 1.0 2 calc R
H8 H 0.1125 0.8023 0.1096 0.0537 Uiso 1.0 2 calc R
H9 H 0.2545 0.5863 0.1017 0.0456 Uiso 1.0 2 calc R
H10 H -0.2234 0.8922 0.2412 0.0881 Uiso 1.0 2 calc R
H11 H -0.2563 0.9379 0.1232 0.1071 Uiso 1.0 2 calc R
H12 H -0.4282 0.8697 0.1956 0.0985 Uiso 1.0 2 calc R
H13 H -0.4790 0.0741 0.5722 0.0737 Uiso 1.0 2 calc R

loop_
_atom_site_aniso_label
_atom_site_aniso_U_11
_atom_site_aniso_U_22
_atom_site_aniso_U_33
_atom_site_aniso_U_12
_atom_site_aniso_U_13
_atom_site_aniso_U_23
S1 0.0453(3) 0.0325(3) 0.0358(3) -0.00684(18) 0.00764(19) -0.00158(18)
F1 0.0654(8) 0.0553(8) 0.0614(8) 0.0256(6) -0.0147(7) -0.0118(6)
F2 0.0582(8) 0.0544(8) 0.0712(9) 0.0116(6) 0.0264(7) -0.0075(7)
F3 0.0655(8) 0.0360(6) 0.0767(9) -0.0028(6) 0.0056(7) -0.0207(6)
O1 0.1020(14) 0.0421(9) 0.0658(11) -0.0224(8) 0.0490(10) -0.0146(8)
O2 0.0965(15) 0.0699(12) 0.0597(11) -0.0246(11) 0.0440(11) -0.0180(9)
C1 0.0549(12) 0.0557(12) 0.0323(10) 0.0078(10) 0.0022(9) 0.0053(9)
C2 0.0397(10) 0.0517(11) 0.0304(9) 0.0022(8) -0.0034(8) 0.0022(8)
C3 0.0442(11) 0.1055(19) 0.0361(11) -0.0171(12) -0.0079(9) -0.0093(11)
C4 0.081(2) 0.189(4) 0.0508(15) -0.060(3) -0.0118(14) -0.0304(19)
C5 0.094(3) 0.207(5) 0.0416(14) -0.047(3) -0.0124(14) -0.036(2)
C6 0.0846(19) 0.122(3) 0.0273(11) -0.0069(17) -0.0019(11) -0.0024(13)
C7 0.0746(15) 0.0363(10) 0.0436(11) 0.0003(10) 0.0259(11) 0.0066(9)
C8 0.0298(8) 0.0304(8) 0.0291(8) -0.0054(6) -0.0022(6) -0.0042(7)
C9 0.0371(9) 0.0312(8) 0.0318(9) -0.0008(7) 0.0010(7) -0.0032(7)
C10 0.0427(10) 0.0374(10) 0.0447(10) 0.0036(8) 0.0049(8) -0.0084(8)
C11 0.0300(8) 0.0327(8) 0.0290(8) -0.0016(6) -0.0020(6) -0.0094(7)
C12 0.0318(9) 0.0409(10) 0.0351(9) -0.0033(7) -0.0012(7) -0.0088(7)
C13 0.0346(9) 0.0514(11) 0.0373(10) 0.0064(8) -0.0003(8) -0.0138(8)
C14 0.0491(11) 0.0388(10) 0.0392(10) 0.0081(8) -0.0070(8) -0.0147(8)
C15 0.0486(11) 0.0314(9) 0.0537(12) -0.0048(8) -0.0013(9) -0.0092(8)
C16 0.0326(9) 0.0368(9) 0.0437(10) -0.0033(7) 0.0027(8) -0.0090(8)
C17 0.0753(17) 0.0474(13) 0.0682(16) 0.0199(12) -0.0064(14) -0.0247(12)

loop_
_atom_type_symbol
_atom_type_description
_atom_type_scat_dispersion_real
_atom_type_scat_dispersion_imag
_atom_type_scat_source
C C 0.0033 0.0016
;
International Tables for Crystallography
(1992, Vol. C, Tables 4.2.6.8 and 6.1.1.4)
;
H H 0.0000 0.0000
;
International Tables for Crystallography
(1992, Vol. C, Table 6.1.1.4)
;
F F 0.0171 0.0103
;
International Tables for Crystallography
(1992, Vol. C, Tables 4.2.6.8 and 6.1.1.4)
;
O O 0.0106 0.0060
;
International Tables for Crystallography
(1992, Vol. C, Tables 4.2.6.8 and 6.1.1.4)
;
S S 0.1246 0.1234
;
International Tables for Crystallography
(1992, Vol. C, Tables 4.2.6.8 and 6.1.1.4)
;

loop_
_geom_angle_atom_site_label_1
_geom_angle_atom_site_label_2
_geom_angle_atom_site_label_3
_geom_angle
_geom_angle_publ_flag
C2 S1 C8 99.98(9) yes
C2 C1 C6 119.5(2) yes
C2 C1 C7 120.7(2) yes
C6 C1 C7 119.82(19) yes
S1 C2 C1 122.06(16) yes
S1 C2 C3 119.35(15) yes
C1 C2 C3 118.6(2) yes
C2 C3 C4 120.7(3) yes
C3 C4 C5 120.4(4) yes
C4 C5 C6 119.9(4) yes
C1 C6 C5 120.9(3) yes
O1 C7 O2 123.9(3) yes
O1 C7 C1 122.5(2) yes
O2 C7 C1 113.5(2) yes
S1 C8 C9 120.53(13) yes
S1 C8 C11 117.41(12) yes
C9 C8 C11 121.92(14) yes
C8 C9 C10 124.86(15) yes
F1 C10 F2 106.68(16) yes
F1 C10 F3 106.43(15) yes
F1 C10 C9 112.92(18) yes
F2 C10 F3 105.56(17) yes
F2 C10 C9 110.25(14) yes
F3 C10 C9 114.45(16) yes
C8 C11 C12 121.37(14) yes
C8 C11 C16 120.68(15) yes
C12 C11 C16 117.88(16) yes
C11 C12 C13 120.54(16) yes
C12 C13 C14 121.75(17) yes
C13 C14 C15 117.66(18) yes
C13 C14 C17 121.04(19) yes
C15 C14 C17 121.28(19) yes
C14 C15 C16 120.87(17) yes
C11 C16 C15 121.24(17) yes
C7 O2 H13 110.402 no
C2 C3 H1 119.641 no
C4 C3 H1 119.637 no
C3 C4 H2 119.775 no
C5 C4 H2 119.781 no
C4 C5 H3 120.065 no
C6 C5 H3 120.058 no
C1 C6 H4 119.564 no
C5 C6 H4 119.554 no
C8 C9 H5 117.565 no
C10 C9 H5 117.572 no
C11 C12 H6 119.737 no
C13 C12 H6 119.727 no
C12 C13 H7 119.126 no
C14 C13 H7 119.122 no
C14 C15 H8 119.561 no
C16 C15 H8 119.569 no
C11 C16 H9 119.376 no
C15 C16 H9 119.381 no
C14 C17 H10 106.223 no
C14 C17 H11 112.933 no
C14 C17 H12 112.873 no
H10 C17 H11 116.333 no
H10 C17 H12 104.820 no
H11 C17 H12 103.531 no

loop_
_geom_bond_atom_site_label_1
_geom_bond_atom_site_label_2
_geom_bond_distance
_geom_bond_publ_flag
S1 C2 1.770(3) yes
S1 C8 1.7799(16) yes
F1 C10 1.338(3) yes
F2 C10 1.337(3) yes
F3 C10 1.332(3) yes
O1 C7 1.223(3) yes
O2 C7 1.316(3) yes
C1 C2 1.407(3) yes
C1 C6 1.400(4) yes
C1 C7 1.470(4) yes
C2 C3 1.390(4) yes
C3 C4 1.384(5) yes
C4 C5 1.379(4) yes
C5 C6 1.365(6) yes
C8 C9 1.331(3) yes
C8 C11 1.484(3) yes
C9 C10 1.493(3) yes
C11 C12 1.393(3) yes
C11 C16 1.389(3) yes
C12 C13 1.384(3) yes
C13 C14 1.387(3) yes
C14 C15 1.390(3) yes
C14 C17 1.506(4) yes
C15 C16 1.388(3) yes
O2 H13 0.764 no
C3 H1 0.950 no
C4 H2 0.950 no
C5 H3 0.950 no
C6 H4 0.950 no
C9 H5 0.950 no
C12 H6 0.950 no
C13 H7 0.950 no
C15 H8 0.950 no
C16 H9 0.950 no
C17 H10 0.946 no
C17 H11 0.902 no
C17 H12 0.933 no

loop_
_geom_contact_atom_site_label_1
_geom_contact_atom_site_label_2
_geom_contact_distance
_geom_contact_publ_flag
_geom_contact_site_symmetry_2
S1 F1 3.1119(17) no .
S1 F3 3.2036(17) no .
S1 O1 2.7255(19) no .
S1 C7 3.106(3) no .
S1 C10 3.121(3) no .
S1 C12 3.137(2) no .
F1 C8 2.953(3) no .
F2 C8 3.584(3) no .
F3 C8 3.109(3) no .
O1 C2 2.866(3) no .
O1 C6 3.595(4) no .
O2 C6 2.710(4) no .
C1 C4 2.770(5) no .
C2 C5 2.793(5) no .
C2 C11 3.196(3) no .
C2 C12 3.440(3) no .
C3 C6 2.760(4) no .
C3 C8 2.911(3) no .
C3 C11 3.216(3) no .
C9 C16 2.993(3) no .
C11 C14 2.821(3) no .
C12 C15 2.761(3) no .
C13 C16 2.746(3) no .
F1 C17 3.145(3) no 1_645
F2 C13 3.465(3) no 2_565
F2 C14 3.342(3) no 2_565
F2 C15 3.378(3) no 2_665
F2 C16 3.329(3) no 2_665
F2 C17 3.383(4) no 2_565
F3 C17 3.531(4) no 2_565
O1 O1 3.207(3) no 2_456
O1 O2 2.647(3) no 2_456
O1 C1 3.494(3) no 2_556
O1 C6 3.569(4) no 2_556
O1 C7 3.306(3) no 2_456
O2 O1 2.647(3) no 2_456
O2 C4 3.592(5) no 1_455
O2 C7 3.528(4) no 2_456
C1 O1 3.494(3) no 2_556
C4 O2 3.592(5) no 1_655
C5 C5 3.535(6) no 2_566
C6 O1 3.569(4) no 2_556
C7 O1 3.306(3) no 2_456
C7 O2 3.528(4) no 2_456
C9 C15 3.599(3) no 2_565
C13 F2 3.465(3) no 2_565
C14 F2 3.342(3) no 2_565
C15 F2 3.378(3) no 2_665
C15 C9 3.599(3) no 2_565
C16 F2 3.329(3) no 2_665
C17 F1 3.145(3) no 1_465
C17 F2 3.383(4) no 2_565
C17 F3 3.531(4) no 2_565
S1 H1 2.8200 no .
S1 H5 3.5668 no .
S1 H6 2.7878 no .
F1 H1 3.0553 no .
F1 H5 3.0911 no .
F2 H5 2.4371 no .
F3 H5 3.0028 no .
O1 H13 2.2877 no .
O2 H4 2.3904 no .
C1 H1 3.2650 no .
C1 H3 3.2625 no .
C1 H13 2.9915 no .
C2 H2 3.2647 no .
C2 H4 3.2804 no .
C2 H6 3.2921 no .
C3 H3 3.2549 no .
C4 H4 3.2315 no .
C5 H1 3.2515 no .
C6 H2 3.2308 no .
C6 H13 3.4731 no .
C7 H4 2.6378 no .
C8 H1 2.4905 no .
C8 H6 2.6751 no .
C8 H9 2.6517 no .
C9 H1 3.0596 no .
C9 H9 2.7427 no .
C11 H1 2.9062 no .
C11 H5 2.5948 no .
C11 H7 3.2625 no .
C11 H8 3.2706 no .
C12 H9 3.2439 no .
C13 H8 3.2375 no .
C13 H10 2.9702 no .
C13 H11 3.1620 no .
C13 H12 2.6153 no .
C14 H6 3.2703 no .
C14 H9 3.2670 no .
C15 H7 3.2351 no .
C15 H10 2.8290 no .
C15 H11 2.7385 no .
C15 H12 3.2943 no .
C16 H1 3.1875 no .
C16 H5 2.7599 no .
C16 H6 3.2455 no .
C17 H7 2.6665 no .
C17 H8 2.6811 no .
H1 H2 2.3254 no .
H1 H9 3.1062 no .
H2 H3 2.3268 no .
H3 H4 2.3096 no .
H4 H13 3.1303 no .
H5 H9 2.3723 no .
H6 H7 2.3173 no .
H7 H10 3.1156 no .
H7 H11 3.3551 no .
H7 H12 2.4222 no .
H8 H9 2.3229 no .
H8 H10 2.8859 no .
H8 H11 2.6580 no .
H8 H12 3.5649 no .
S1 H10 3.3315 no 1_545
F1 H6 3.0833 no 1_655
F1 H10 3.1650 no 1_645
F1 H11 2.9070 no 1_645
F1 H12 2.7723 no 1_645
F1 H13 3.4888 no 2_556
F2 H7 3.4427 no 2_565
F2 H8 2.7925 no 2_665
F2 H9 2.6872 no 2_665
F2 H11 3.0690 no 1_645
F2 H11 3.1262 no 2_565
F2 H12 3.1990 no 2_565
F3 H8 2.7368 no 1_545
F3 H8 3.5872 no 2_565
F3 H11 3.3307 no 1_545
F3 H11 3.3899 no 1_645
F3 H11 2.8577 no 2_565
F3 H12 3.0517 no 1_645
O1 H10 3.1767 no 1_545
O1 H13 1.8848 no 2_456
O2 H10 3.3745 no 2_466
O2 H12 3.2898 no 2_466
O2 H13 3.1543 no 2_456
C3 H6 3.2273 no 1_655
C3 H7 3.4268 no 1_655
C4 H2 3.0668 no 2_666
C4 H7 3.5226 no 1_655
C4 H13 3.5729 no 1_655
C5 H2 3.2696 no 2_666
C5 H10 3.3901 no 2_566
C5 H13 3.5085 no 1_655
C6 H10 3.2726 no 2_566
C7 H13 2.8133 no 2_456
C10 H11 3.3722 no 1_645
C10 H11 3.5209 no 2_565
C10 H12 3.3817 no 1_645
C11 H5 3.1786 no 2_565
C12 H1 3.1327 no 1_455
C12 H3 3.1891 no 2_566
C12 H5 3.1316 no 2_565
C13 H1 3.3223 no 1_455
C13 H2 3.5159 no 1_455
C13 H3 2.7466 no 2_566
C13 H5 3.1639 no 2_565
C13 H9 3.1495 no 1_455
C14 H3 3.0205 no 2_566
C14 H4 3.4328 no 2_566
C14 H5 3.2723 no 2_565
C15 H4 3.4616 no 2_566
C15 H5 3.2665 no 2_565
C15 H7 3.5952 no 1_655
C16 H5 3.2150 no 2_565
C16 H7 3.1185 no 1_655
C17 H3 3.5156 no 2_566
H1 C12 3.1327 no 1_655
H1 C13 3.3223 no 1_655
H1 H6 2.4088 no 1_655
H1 H7 2.7953 no 1_655
H2 C4 3.0668 no 2_666
H2 C5 3.2696 no 2_666
H2 C13 3.5159 no 1_655
H2 H2 2.3450 no 2_666
H2 H3 2.7719 no 2_666
H2 H4 3.5375 no 2_566
H2 H6 3.3798 no 1_655
H2 H7 2.9820 no 1_655
H3 C12 3.1891 no 2_566
H3 C13 2.7466 no 2_566
H3 C14 3.0205 no 2_566
H3 C17 3.5156 no 2_566
H3 H2 2.7719 no 2_666
H3 H6 3.5364 no 2_566
H3 H7 2.8610 no 2_566
H3 H10 3.1329 no 2_566
H4 C14 3.4328 no 2_566
H4 C15 3.4616 no 2_566
H4 H2 3.5375 no 2_566
H4 H8 3.5536 no 2_566
H4 H10 2.9083 no 2_566
H5 C11 3.1786 no 2_565
H5 C12 3.1316 no 2_565
H5 C13 3.1639 no 2_565
H5 C14 3.2723 no 2_565
H5 C15 3.2665 no 2_565
H5 C16 3.2150 no 2_565
H5 H9 3.4004 no 2_665
H6 F1 3.0833 no 1_455
H6 C3 3.2273 no 1_455
H6 H1 2.4088 no 1_455
H6 H2 3.3798 no 1_455
H6 H3 3.5364 no 2_566
H6 H9 3.5203 no 1_455
H7 F2 3.4427 no 2_565
H7 C3 3.4268 no 1_455
H7 C4 3.5226 no 1_455
H7 C15 3.5952 no 1_455
H7 C16 3.1185 no 1_455
H7 H1 2.7953 no 1_455
H7 H2 2.9820 no 1_455
H7 H3 2.8610 no 2_566
H7 H8 3.4948 no 1_455
H7 H9 2.6222 no 1_455
H8 F2 2.7925 no 2_665
H8 F3 2.7368 no 1_565
H8 F3 3.5872 no 2_565
H8 H4 3.5536 no 2_566
H8 H7 3.4948 no 1_655
H8 H12 3.2756 no 1_655
H9 F2 2.6872 no 2_665
H9 C13 3.1495 no 1_655
H9 H5 3.4004 no 2_665
H9 H6 3.5203 no 1_655
H9 H7 2.6222 no 1_655
H10 S1 3.3315 no 1_565
H10 F1 3.1650 no 1_465
H10 O1 3.1767 no 1_565
H10 O2 3.3745 no 2_466
H10 C5 3.3901 no 2_566
H10 C6 3.2726 no 2_566
H10 H3 3.1329 no 2_566
H10 H4 2.9083 no 2_566
H10 H13 3.0634 no 2_466
H11 F1 2.9070 no 1_465
H11 F2 3.0690 no 1_465
H11 F2 3.1262 no 2_565
H11 F3 3.3899 no 1_465
H11 F3 3.3307 no 1_565
H11 F3 2.8577 no 2_565
H11 C10 3.3722 no 1_465
H11 C10 3.5209 no 2_565
H12 F1 2.7723 no 1_465
H12 F2 3.1990 no 2_565
H12 F3 3.0517 no 1_465
H12 O2 3.2898 no 2_466
H12 C10 3.3817 no 1_465
H12 H8 3.2756 no 1_455
H12 H13 3.2826 no 2_466
H13 F1 3.4888 no 2_556
H13 O1 1.8848 no 2_456
H13 O2 3.1543 no 2_456
H13 C4 3.5729 no 1_455
H13 C5 3.5085 no 1_455
H13 C7 2.8133 no 2_456
H13 H10 3.0634 no 2_466
H13 H12 3.2826 no 2_466
H13 H13 2.7000 no 2_456

loop_
_geom_hbond_atom_site_label_D
_geom_hbond_atom_site_label_H
_geom_hbond_atom_site_label_A
_geom_hbond_site_symmetry_A
_geom_hbond_distance_DA
_geom_hbond_distance_DH
_geom_hbond_distance_HA
_geom_hbond_angle_DHA
_geom_hbond_publ_flag
O2 H13 O1 2_456 2.647(3) 0.764 1.885 174.7 no

loop_
_geom_torsion_atom_site_label_1
_geom_torsion_atom_site_label_2
_geom_torsion_atom_site_label_3
_geom_torsion_atom_site_label_4
_geom_torsion
_geom_torsion_publ_flag
C2 S1 C8 C9 123.26(13) no
C2 S1 C8 C11 -60.93(13) no
C8 S1 C2 C1 150.92(14) no
C8 S1 C2 C3 -29.87(15) no
C2 C1 C6 C5 -0.4(4) no
C6 C1 C2 S1 -179.4(2) no
C6 C1 C2 C3 1.4(3) no
C2 C1 C7 O1 14.8(3) no
C2 C1 C7 O2 -165.55(18) no
C7 C1 C2 S1 1.3(3) no
C7 C1 C2 C3 -177.90(17) no
C6 C1 C7 O1 -164.5(3) no
C6 C1 C7 O2 15.2(3) no
C7 C1 C6 C5 178.9(3) no
S1 C2 C3 C4 178.82(15) no
C1 C2 C3 C4 -1.9(4) no
C2 C3 C4 C5 1.5(5) no
C3 C4 C5 C6 -0.5(6) no
C4 C5 C6 C1 -0.1(6) no
S1 C8 C9 C10 -13.8(3) no
S1 C8 C11 C12 -30.3(2) no
S1 C8 C11 C16 146.65(12) no
C9 C8 C11 C12 145.48(16) no
C9 C8 C11 C16 -37.6(3) no
C11 C8 C9 C10 170.61(14) no
C8 C9 C10 F1 -51.0(3) no
C8 C9 C10 F2 -170.23(17) no
C8 C9 C10 F3 71.0(3) no
C8 C11 C12 C13 176.00(14) no
C8 C11 C16 C15 -175.25(14) no
C12 C11 C16 C15 1.8(3) no
C16 C11 C12 C13 -1.0(3) no
C11 C12 C13 C14 -1.1(3) no
C12 C13 C14 C15 2.4(3) no
C12 C13 C14 C17 -176.65(16) no
C13 C14 C15 C16 -1.6(3) no
C17 C14 C15 C16 177.43(19) no
C14 C15 C16 C11 -0.4(3) no
